data_1560499
loop_
_publ_author_name
'Abid, Seifallah'
'Gisbert, Yohan'
'Kojima, Mitsuru'
'Saffon-Merceron, Nathalie'
'Cuny, J\'er\^ome'
'Kammerer, Claire'
'Rapenne, Gw\'ena\"el'

_publ_section_title
;
 Desymmetrised pentaporphyrinic gears mounted on metallo-organic anchors
;
_journal_issue 13
_journal_name_full 'Chemical Science'
_journal_page_first 4709
_journal_page_last 4721
_journal_paper_doi 10.1039/D0SC06379G
_journal_volume 12
_journal_year 2021
_chemical_formula_sum 'C57 H43 Cl3 N6 Ni'
_chemical_formula_weight 977.03
_space_group_crystal_system monoclinic
_space_group_IT_number 14
_space_group_name_Hall '-P 2ybc'
_space_group_name_H-M_alt 'P 1 21/c 1'
_atom_sites_solution_hydrogens geom
_atom_sites_solution_primary 'dual space'
_audit_creation_method SHELXL-2018/3
_audit_update_record
;
2021-01-22 deposited with the CCDC.	2021-02-15 downloaded from the CCDC.
;
_cell_angle_alpha 90
_cell_angle_beta 91.407(3)
_cell_angle_gamma 90
_cell_formula_units_Z 4
_cell_length_a 9.4132(9)
_cell_length_b 16.3463(12)
_cell_length_c 31.800(3)
_cell_measurement_reflns_used 6129
_cell_measurement_temperature 193(2)
_cell_measurement_theta_max 25.62
_cell_measurement_theta_min 2.57
_cell_volume 4891.6(7)
_computing_cell_refinement 'Bruker SAINT'
_computing_data_collection 'Bruker APEX2'
_computing_data_reduction 'Bruker SAINT'
_computing_molecular_graphics 'Bruker SHELXTL'
_computing_publication_material 'Bruker SHELXTL'
_computing_structure_refinement 'SHELXL-2018/3 (Sheldrick, 2018)'
_computing_structure_solution 'SHELXT (Sheldrick 2015)'
_diffrn_ambient_temperature 193(2)
_diffrn_measured_fraction_theta_full 0.996
_diffrn_measured_fraction_theta_max 0.996
_diffrn_measurement_device_type 'Bruker kappa APEX-II CCD Quazar'
_diffrn_measurement_method 'phi and omega scans'
_diffrn_radiation_type MoK\a
_diffrn_radiation_wavelength 0.71073
_diffrn_reflns_av_R_equivalents 0.1447
_diffrn_reflns_av_unetI/netI 0.0942
_diffrn_reflns_Laue_measured_fraction_full 0.996
_diffrn_reflns_Laue_measured_fraction_max 0.996
_diffrn_reflns_limit_h_max 11
_diffrn_reflns_limit_h_min -11
_diffrn_reflns_limit_k_max 19
_diffrn_reflns_limit_k_min -19
_diffrn_reflns_limit_l_max 37
_diffrn_reflns_limit_l_min -37
_diffrn_reflns_number 78257
_diffrn_reflns_point_group_measured_fraction_full 0.996
_diffrn_reflns_point_group_measured_fraction_max 0.996
_diffrn_reflns_theta_full 25.027
_diffrn_reflns_theta_max 25.027
_diffrn_reflns_theta_min 2.492
_diffrn_source 'Incoatec microfocus sealed tube'
_exptl_absorpt_coefficient_mu 0.605
_exptl_absorpt_correction_T_max 0.7365
_exptl_absorpt_correction_T_min 0.6389
_exptl_absorpt_correction_type multi-scan
_exptl_absorpt_process_details 'SADABS (Bruker-AXS)'
_exptl_crystal_colour red
_exptl_crystal_density_diffrn 1.327
_exptl_crystal_description needle
_exptl_crystal_F_000 2024
_exptl_crystal_size_max 0.400
_exptl_crystal_size_mid 0.060
_exptl_crystal_size_min 0.040
_refine_diff_density_max 1.053
_refine_diff_density_min -0.531
_refine_diff_density_rms 0.077
_refine_ls_extinction_method none
_refine_ls_goodness_of_fit_ref 1.030
_refine_ls_hydrogen_treatment constr
_refine_ls_matrix_type full
_refine_ls_number_parameters 697
_refine_ls_number_reflns 8617
_refine_ls_number_restraints 246
_refine_ls_restrained_S_all 1.048
_refine_ls_R_factor_all 0.1321
_refine_ls_R_factor_gt 0.0667
_refine_ls_shift/su_max 0.001
_refine_ls_shift/su_mean 0.000
_refine_ls_structure_factor_coef Fsqd
_refine_ls_weighting_details 'w=1/[\s^2^(Fo^2^)+(0.0755P)^2^+7.3288P] where P=(Fo^2^+2Fc^2^)/3'
_refine_ls_weighting_scheme calc
_refine_ls_wR_factor_gt 0.1487
_refine_ls_wR_factor_ref 0.1852
_reflns_Friedel_coverage 0.000
_reflns_number_gt 5174
_reflns_number_total 8617
_reflns_threshold_expression 'I > 2\s(I)'
_cod_data_source_file d0sc06379g3.cif
_cod_data_source_block 5
_cod_depositor_comments 'Adding full bibliography for 1560499--1560500.cif.'
_cod_original_sg_symbol_H-M 'P 21/c'
_cod_database_code 1560499
_shelx_shelxl_version_number 2018/3
_shelx_space_group_comment
; 
The symmetry employed for this shelxl refinement is uniquely defined 
by the following loop, which should always be used as a source of 
symmetry information in preference to the above space-group names. 
They are only intended as comments. 
;
_shelx_estimated_absorpt_t_min 0.794
_shelx_estimated_absorpt_t_max 0.976

loop_
_space_group_symop_operation_xyz
'x, y, z'
'-x, y+1/2, -z+1/2'
'-x, -y, -z'
'x, -y-1/2, z-1/2'

loop_
_atom_site_label
_atom_site_type_symbol
_atom_site_fract_x
_atom_site_fract_y
_atom_site_fract_z
_atom_site_U_iso_or_equiv
_atom_site_adp_type
_atom_site_occupancy
_atom_site_site_symmetry_order
_atom_site_calc_flag
_atom_site_refinement_flags_posn
_atom_site_refinement_flags_adp
_atom_site_refinement_flags_occupancy
_atom_site_disorder_assembly
_atom_site_disorder_group
Ni1 Ni 0.65329(6) 0.65088(3) 0.27009(2) 0.02654(19) Uani 1 1 d . . . . .
N1 N 0.7035(4) 0.7151(2) 0.22206(11) 0.0284(9) Uani 1 1 d . . . . .
N2 N 0.6201(4) 0.7489(2) 0.30128(11) 0.0275(9) Uani 1 1 d . . . . .
N3 N 0.6065(4) 0.5871(2) 0.31840(11) 0.0279(9) Uani 1 1 d . . . . .
N4 N 0.6807(4) 0.5525(2) 0.23861(11) 0.0289(9) Uani 1 1 d . . . . .
N6 N 0.9452(5) 1.2472(3) 0.22826(18) 0.0641(15) Uani 1 1 d . . . . .
N7 N 0.8034(6) 0.0581(3) 0.36174(15) 0.0615(14) Uani 1 1 d . . . . .
C1 C 0.7081(5) 0.6898(3) 0.18030(15) 0.0345(11) Uani 1 1 d . . . . .
C2 C 0.7381(6) 0.7580(3) 0.15408(16) 0.0433(13) Uani 1 1 d . . . . .
H2 H 0.742532 0.757546 0.124269 0.052 Uiso 1 1 calc R U . . .
C3 C 0.7590(5) 0.8230(3) 0.17927(16) 0.0406(13) Uani 1 1 d . . . . .
H3 H 0.785599 0.876266 0.170542 0.049 Uiso 1 1 calc R U . . .
C4 C 0.7342(5) 0.7981(3) 0.22129(15) 0.0310(11) Uani 1 1 d . . . . .
C5 C 0.7297(5) 0.8501(3) 0.25556(15) 0.0307(10) Uani 1 1 d . . . . .
C6 C 0.6686(5) 0.8267(3) 0.29303(14) 0.0301(11) Uani 1 1 d . . . . .
C7 C 0.6296(5) 0.8811(3) 0.32567(15) 0.0381(12) Uani 1 1 d . . . . .
H7 H 0.655038 0.937165 0.327898 0.046 Uiso 1 1 calc R U . . .
C8 C 0.5508(5) 0.8391(3) 0.35272(15) 0.0381(12) Uani 1 1 d . . . . .
H8 H 0.506619 0.860507 0.376915 0.046 Uiso 1 1 calc R U . . .
C9 C 0.5452(5) 0.7562(3) 0.33841(14) 0.0297(11) Uani 1 1 d . . . . .
C10 C 0.4905(5) 0.6924(3) 0.36098(14) 0.0319(11) Uani 1 1 d . . . . .
C11 C 0.5295(5) 0.6121(3) 0.35262(14) 0.0338(11) Uani 1 1 d . . . . .
C12 C 0.5088(6) 0.5441(3) 0.38049(16) 0.0431(13) Uani 1 1 d . . . . .
H12 H 0.456328 0.544551 0.405628 0.052 Uiso 1 1 calc R U . . .
C13 C 0.5779(6) 0.4795(3) 0.36429(16) 0.0431(13) Uani 1 1 d . . . . .
H13 H 0.586661 0.426682 0.376557 0.052 Uiso 1 1 calc R U . . .
C14 C 0.6350(5) 0.5049(3) 0.32553(15) 0.0329(11) Uani 1 1 d . . . . .
C15 C 0.6899(5) 0.4520(3) 0.29611(15) 0.0326(11) Uani 1 1 d . . . . .
C16 C 0.7039(5) 0.4742(3) 0.25428(15) 0.0313(11) Uani 1 1 d . . . . .
C17 C 0.7300(5) 0.4188(3) 0.22068(15) 0.0370(12) Uani 1 1 d . . . . .
H17 H 0.750556 0.362145 0.223276 0.044 Uiso 1 1 calc R U . . .
C18 C 0.7203(5) 0.4616(3) 0.18484(16) 0.0369(12) Uani 1 1 d . . . . .
H18 H 0.730306 0.440394 0.157249 0.044 Uiso 1 1 calc R U . . .
C19 C 0.6924(5) 0.5443(3) 0.19552(14) 0.0308(11) Uani 1 1 d . . . . .
C20 C 0.6968(5) 0.6089(3) 0.16703(14) 0.0317(11) Uani 1 1 d . . . . .
C21 C 0.7084(5) 0.5875(3) 0.12172(15) 0.0365(12) Uani 1 1 d . . . . .
C22 C 0.5995(6) 0.5480(3) 0.10050(16) 0.0434(13) Uani 1 1 d . . . . .
H22 H 0.512808 0.538243 0.114355 0.052 Uiso 1 1 calc R U . . .
C23 C 0.6134(6) 0.5221(3) 0.05941(17) 0.0535(15) Uani 1 1 d . . . . .
H23 H 0.537040 0.494471 0.045435 0.064 Uiso 1 1 calc R U . . .
C24 C 0.7389(6) 0.5365(3) 0.03855(16) 0.0489(14) Uani 1 1 d . . . . .
C25 C 0.8482(6) 0.5769(3) 0.05958(17) 0.0529(15) Uani 1 1 d . . . . .
H25 H 0.934344 0.587605 0.045611 0.063 Uiso 1 1 calc R U . . .
C26 C 0.8335(6) 0.6017(3) 0.10057(16) 0.0463(14) Uani 1 1 d . . . . .
H26 H 0.910034 0.629023 0.114648 0.056 Uiso 1 1 calc R U . . .
C27 C 0.7566(7) 0.5103(4) -0.0048(2) 0.0624(17) Uani 1 1 d . . . . .
C28 C 0.7691(8) 0.4913(5) -0.0398(2) 0.086(2) Uani 1 1 d . . . . .
H28 H 0.779348 0.475844 -0.068361 0.103 Uiso 1 1 calc R U . . .
C29 C 0.7758(5) 0.9370(3) 0.25017(14) 0.0295(11) Uani 1 1 d . . . . .
C30 C 0.6854(6) 0.9963(3) 0.2359(2) 0.067(2) Uani 1 1 d . . . . .
H30 H 0.588724 0.982792 0.230147 0.081 Uiso 1 1 calc R U . . .
C31 C 0.7306(6) 1.0750(3) 0.2296(2) 0.067(2) Uani 1 1 d . . . . .
H31 H 0.666153 1.114483 0.218256 0.080 Uiso 1 1 calc R U . . .
C32 C 0.8660(5) 1.0970(3) 0.23933(15) 0.0367(12) Uani 1 1 d . . . . .
C33 C 0.9551(6) 1.0393(3) 0.2564(3) 0.081(2) Uani 1 1 d . . . . .
H33 H 1.048899 1.054302 0.264957 0.097 Uiso 1 1 calc R U . . .
C34 C 0.9107(6) 0.9600(3) 0.2613(2) 0.067(2) Uani 1 1 d . . . . .
H34 H 0.975084 0.920507 0.272603 0.080 Uiso 1 1 calc R U . . .
C35 C 0.9111(5) 1.1806(3) 0.23357(18) 0.0448(13) Uani 1 1 d . . . . .
C36 C 0.3969(5) 0.7102(3) 0.39703(15) 0.0346(11) Uani 1 1 d . . . . .
C37 C 0.2569(5) 0.7360(3) 0.38919(16) 0.0415(13) Uani 1 1 d . . . . .
H37 H 0.222670 0.741715 0.360987 0.050 Uiso 1 1 calc R U . . .
C38 C 0.1673(6) 0.7534(3) 0.42219(18) 0.0499(14) Uani 1 1 d . . . . .
C39 C 0.2219(7) 0.7441(3) 0.46276(19) 0.0574(16) Uani 1 1 d . . . . .
H39 H 0.161282 0.755331 0.485512 0.069 Uiso 1 1 calc R U . . .
C40 C 0.3608(7) 0.7192(3) 0.47203(17) 0.0504(14) Uani 1 1 d . . . . .
C41 C 0.4477(6) 0.7023(3) 0.43799(15) 0.0438(13) Uani 1 1 d . . . . .
H41 H 0.543015 0.685194 0.443120 0.053 Uiso 1 1 calc R U . . .
C42 C 0.0151(7) 0.7840(4) 0.4130(2) 0.0696(17) Uani 1 1 d . U . . .
C43 C -0.0681(10) 0.7182(7) 0.3871(4) 0.094(3) Uani 0.846(12) 1 d . U P A 1
H43A H -0.005741 0.694359 0.366146 0.142 Uiso 0.846(12) 1 calc R U P A 1
H43B H -0.150333 0.743614 0.372889 0.142 Uiso 0.846(12) 1 calc R U P A 1
H43C H -0.100577 0.675089 0.406038 0.142 Uiso 0.846(12) 1 calc R U P A 1
C44 C 0.0179(8) 0.8620(5) 0.3880(3) 0.076(3) Uani 0.846(12) 1 d . U P A 1
H44A H 0.093714 0.897551 0.399180 0.114 Uiso 0.846(12) 1 calc R U P A 1
H44B H -0.073743 0.889997 0.390097 0.114 Uiso 0.846(12) 1 calc R U P A 1
H44C H 0.035528 0.849380 0.358471 0.114 Uiso 0.846(12) 1 calc R U P A 1
C45 C -0.0676(12) 0.7977(8) 0.4531(3) 0.105(3) Uani 0.846(12) 1 d . U P A 1
H45A H -0.065533 0.747614 0.470056 0.157 Uiso 0.846(12) 1 calc R U P A 1
H45B H -0.166314 0.811665 0.445678 0.157 Uiso 0.846(12) 1 calc R U P A 1
H45C H -0.024091 0.842541 0.469281 0.157 Uiso 0.846(12) 1 calc R U P A 1
C43' C -0.045(5) 0.751(3) 0.3710(18) 0.074(6) Uani 0.154(12) 1 d . U P A 2
H43D H 0.020230 0.764669 0.348486 0.111 Uiso 0.154(12) 1 calc R U P A 2
H43E H -0.137784 0.776513 0.364916 0.111 Uiso 0.154(12) 1 calc R U P A 2
H43F H -0.056215 0.691776 0.372767 0.111 Uiso 0.154(12) 1 calc R U P A 2
C44' C -0.098(6) 0.748(4) 0.445(2) 0.087(6) Uani 0.154(12) 1 d . U P A 2
H44D H -0.110469 0.689055 0.439762 0.130 Uiso 0.154(12) 1 calc R U P A 2
H44E H -0.188982 0.775837 0.440875 0.130 Uiso 0.154(12) 1 calc R U P A 2
H44F H -0.062874 0.756060 0.473989 0.130 Uiso 0.154(12) 1 calc R U P A 2
C45' C 0.041(5) 0.885(3) 0.423(2) 0.083(6) Uani 0.154(12) 1 d . U P A 2
H45D H 0.086076 0.891977 0.450699 0.125 Uiso 0.154(12) 1 calc R U P A 2
H45E H -0.050065 0.913736 0.421701 0.125 Uiso 0.154(12) 1 calc R U P A 2
H45F H 0.103606 0.908090 0.401459 0.125 Uiso 0.154(12) 1 calc R U P A 2
C46 C 0.4237(9) 0.7108(4) 0.51701(19) 0.0782(19) Uani 1 1 d . U . . .
C47 C 0.3144(18) 0.7274(13) 0.5509(4) 0.094(4) Uani 0.72(3) 1 d . U P B 1
H47A H 0.259318 0.776311 0.543330 0.141 Uiso 0.72(3) 1 calc R U P B 1
H47B H 0.363632 0.736006 0.578006 0.141 Uiso 0.72(3) 1 calc R U P B 1
H47C H 0.250300 0.680361 0.552899 0.141 Uiso 0.72(3) 1 calc R U P B 1
C48 C 0.482(2) 0.6251(11) 0.5236(6) 0.090(4) Uani 0.72(3) 1 d . U P B 1
H48A H 0.414490 0.585165 0.511626 0.135 Uiso 0.72(3) 1 calc R U P B 1
H48B H 0.495585 0.614683 0.553766 0.135 Uiso 0.72(3) 1 calc R U P B 1
H48C H 0.573085 0.619963 0.509617 0.135 Uiso 0.72(3) 1 calc R U P B 1
C49 C 0.549(2) 0.7721(13) 0.5221(4) 0.101(4) Uani 0.72(3) 1 d . U P B 1
H49A H 0.592995 0.780304 0.494795 0.151 Uiso 0.72(3) 1 calc R U P B 1
H49B H 0.619579 0.750209 0.542226 0.151 Uiso 0.72(3) 1 calc R U P B 1
H49C H 0.513182 0.824525 0.532399 0.151 Uiso 0.72(3) 1 calc R U P B 1
C47' C 0.416(6) 0.618(3) 0.5248(14) 0.086(6) Uani 0.28(3) 1 d . U P B 2
H47D H 0.316626 0.601235 0.527977 0.129 Uiso 0.28(3) 1 calc R U P B 2
H47E H 0.470573 0.603768 0.550439 0.129 Uiso 0.28(3) 1 calc R U P B 2
H47F H 0.455790 0.588471 0.500817 0.129 Uiso 0.28(3) 1 calc R U P B 2
C48' C 0.342(5) 0.769(3) 0.5470(12) 0.094(6) Uani 0.28(3) 1 d . U P B 2
H48D H 0.366074 0.825870 0.540599 0.140 Uiso 0.28(3) 1 calc R U P B 2
H48E H 0.370353 0.756798 0.576272 0.140 Uiso 0.28(3) 1 calc R U P B 2
H48F H 0.239882 0.760579 0.543104 0.140 Uiso 0.28(3) 1 calc R U P B 2
C49' C 0.589(4) 0.733(3) 0.5173(12) 0.093(6) Uani 0.28(3) 1 d . U P B 2
H49D H 0.643514 0.684251 0.509122 0.140 Uiso 0.28(3) 1 calc R U P B 2
H49E H 0.619722 0.749957 0.545587 0.140 Uiso 0.28(3) 1 calc R U P B 2
H49F H 0.605836 0.777039 0.497299 0.140 Uiso 0.28(3) 1 calc R U P B 2
C50 C 0.7200(5) 0.3659(3) 0.30874(14) 0.0305(11) Uani 1 1 d . . . . .
C51 C 0.8356(6) 0.3470(3) 0.3331(2) 0.0588(17) Uani 1 1 d . . . . .
H51 H 0.901125 0.388921 0.340796 0.071 Uiso 1 1 calc R U . . .
C52 C 0.8601(6) 0.2672(3) 0.3470(2) 0.0591(17) Uani 1 1 d . . . . .
H52 H 0.940645 0.255069 0.364493 0.071 Uiso 1 1 calc R U . . .
C53 C 0.7673(5) 0.2066(3) 0.33523(14) 0.0324(11) Uani 1 1 d . . . . .
C54 C 0.6526(6) 0.2240(3) 0.3104(2) 0.0554(16) Uani 1 1 d . . . . .
H54 H 0.588164 0.181754 0.302387 0.066 Uiso 1 1 calc R U . . .
C55 C 0.6286(6) 0.3036(3) 0.2966(2) 0.0541(16) Uani 1 1 d . . . . .
H55 H 0.548944 0.315191 0.278644 0.065 Uiso 1 1 calc R U . . .
C56 C 0.7892(6) 0.1235(3) 0.34979(16) 0.0416(13) Uani 1 1 d . . . . .
C57 C 0.9245(12) 0.4751(12) 0.5765(4) 0.153(4) Uani 0.633(6) 1 d D U P C 1
H57 H 0.899636 0.421424 0.563140 0.184 Uiso 0.633(6) 1 calc R U P C 1
Cl1 Cl 0.8100(7) 0.5529(4) 0.5590(2) 0.197(3) Uani 0.633(6) 1 d D U P C 1
Cl2 Cl 0.8973(4) 0.4731(2) 0.63274(14) 0.0969(14) Uani 0.633(6) 1 d D U P C 1
Cl3 Cl 1.1112(6) 0.4974(4) 0.5725(2) 0.132(2) Uani 0.633(6) 1 d D U P C 1
C57' C 0.864(4) 0.5073(16) 0.5379(13) 0.201(6) Uani 0.367(6) 1 d D U P C 2
H57' H 0.801177 0.484602 0.515009 0.241 Uiso 0.367(6) 1 calc R U P C 2
Cl1' Cl 0.9160(12) 0.6244(8) 0.5533(5) 0.227(5) Uani 0.367(6) 1 d D U P C 2
Cl2' Cl 0.8579(15) 0.4970(7) 0.5989(5) 0.210(5) Uani 0.367(6) 1 d D U P C 2
Cl3' Cl 1.0685(19) 0.4903(13) 0.5512(6) 0.249(7) Uani 0.367(6) 1 d D U P C 2

loop_
_atom_site_aniso_label
_atom_site_aniso_U_11
_atom_site_aniso_U_22
_atom_site_aniso_U_33
_atom_site_aniso_U_23
_atom_site_aniso_U_13
_atom_site_aniso_U_12
Ni1 0.0277(3) 0.0223(3) 0.0296(3) 0.0006(3) 0.0011(2) 0.0009(3)
N1 0.029(2) 0.027(2) 0.030(2) -0.0008(17) 0.0018(17) -0.0013(16)
N2 0.026(2) 0.024(2) 0.032(2) -0.0002(17) -0.0015(17) 0.0014(16)
N3 0.029(2) 0.024(2) 0.031(2) 0.0004(17) 0.0017(17) -0.0009(16)
N4 0.031(2) 0.023(2) 0.032(2) 0.0026(17) 0.0026(17) 0.0015(16)
N6 0.055(3) 0.031(3) 0.107(4) 0.012(3) 0.010(3) -0.004(2)
N7 0.094(4) 0.037(3) 0.053(3) 0.016(2) -0.009(3) -0.004(3)
C1 0.036(3) 0.032(3) 0.036(3) 0.003(2) 0.005(2) -0.002(2)
C2 0.057(4) 0.038(3) 0.036(3) 0.005(2) 0.011(3) -0.001(2)
C3 0.048(3) 0.028(3) 0.045(3) 0.007(2) 0.011(3) -0.003(2)
C4 0.030(3) 0.024(3) 0.039(3) 0.006(2) 0.004(2) 0.001(2)
C5 0.026(2) 0.025(2) 0.041(3) 0.002(2) 0.001(2) 0.002(2)
C6 0.034(3) 0.024(3) 0.032(3) -0.003(2) 0.000(2) 0.0006(19)
C7 0.049(3) 0.026(3) 0.040(3) -0.004(2) 0.003(3) 0.007(2)
C8 0.046(3) 0.032(3) 0.036(3) -0.002(2) 0.005(2) 0.009(2)
C9 0.029(3) 0.030(3) 0.029(3) 0.002(2) 0.000(2) 0.004(2)
C10 0.034(3) 0.034(3) 0.028(3) -0.002(2) 0.002(2) 0.005(2)
C11 0.035(3) 0.034(3) 0.033(3) 0.004(2) 0.003(2) -0.002(2)
C12 0.052(3) 0.040(3) 0.038(3) 0.010(2) 0.012(3) 0.004(3)
C13 0.058(4) 0.031(3) 0.040(3) 0.012(2) 0.013(3) 0.004(2)
C14 0.039(3) 0.025(3) 0.035(3) 0.005(2) 0.002(2) 0.001(2)
C15 0.031(3) 0.025(3) 0.042(3) 0.004(2) 0.002(2) -0.002(2)
C16 0.030(3) 0.023(3) 0.041(3) 0.001(2) 0.003(2) 0.000(2)
C17 0.042(3) 0.027(3) 0.042(3) -0.004(2) 0.001(2) 0.002(2)
C18 0.041(3) 0.033(3) 0.036(3) -0.008(2) -0.001(2) 0.001(2)
C19 0.032(3) 0.029(3) 0.032(3) 0.000(2) 0.000(2) -0.002(2)
C20 0.030(3) 0.034(3) 0.032(3) -0.003(2) 0.002(2) 0.000(2)
C21 0.039(3) 0.033(3) 0.037(3) 0.001(2) 0.004(2) -0.003(2)
C22 0.041(3) 0.053(3) 0.037(3) -0.002(3) 0.006(2) -0.007(3)
C23 0.053(4) 0.064(4) 0.044(3) -0.012(3) -0.001(3) -0.006(3)
C24 0.055(4) 0.060(4) 0.031(3) -0.006(3) 0.007(3) -0.001(3)
C25 0.049(4) 0.065(4) 0.045(3) -0.007(3) 0.012(3) -0.005(3)
C26 0.041(3) 0.056(3) 0.042(3) -0.008(3) 0.007(3) -0.013(3)
C27 0.060(4) 0.081(5) 0.046(4) -0.007(3) 0.004(3) -0.006(3)
C28 0.082(5) 0.129(7) 0.047(4) -0.027(4) 0.009(4) -0.017(5)
C29 0.030(3) 0.024(2) 0.034(3) 0.002(2) 0.004(2) -0.002(2)
C30 0.038(3) 0.031(3) 0.131(6) 0.017(3) -0.037(4) -0.011(3)
C31 0.049(4) 0.031(3) 0.120(6) 0.022(3) -0.040(4) -0.006(3)
C32 0.038(3) 0.024(3) 0.047(3) -0.001(2) 0.003(2) -0.001(2)
C33 0.027(3) 0.036(3) 0.179(8) 0.017(4) -0.013(4) -0.003(3)
C34 0.033(3) 0.028(3) 0.139(6) 0.015(3) -0.017(4) -0.002(2)
C35 0.038(3) 0.034(3) 0.063(4) 0.006(3) 0.006(3) 0.003(2)
C36 0.041(3) 0.028(3) 0.035(3) -0.002(2) 0.006(2) 0.006(2)
C37 0.046(3) 0.044(3) 0.035(3) 0.004(2) 0.012(2) 0.008(2)
C38 0.052(4) 0.043(3) 0.055(4) 0.010(3) 0.016(3) 0.009(3)
C39 0.067(4) 0.056(4) 0.050(4) 0.002(3) 0.027(3) 0.016(3)
C40 0.071(4) 0.043(3) 0.038(3) 0.000(3) 0.010(3) 0.008(3)
C41 0.054(3) 0.043(3) 0.035(3) 0.002(2) 0.008(3) 0.010(3)
C42 0.053(4) 0.078(4) 0.079(4) 0.014(3) 0.028(3) 0.019(3)
C43 0.051(5) 0.099(6) 0.134(8) 0.008(5) 0.021(5) -0.003(5)
C44 0.056(5) 0.078(5) 0.096(7) 0.025(5) 0.009(4) 0.022(4)
C45 0.079(7) 0.136(9) 0.102(6) 0.026(6) 0.050(5) 0.045(6)
C43' 0.040(11) 0.091(12) 0.092(9) 0.016(10) 0.011(10) 0.025(11)
C44' 0.056(11) 0.102(12) 0.105(10) 0.013(11) 0.040(10) 0.018(11)
C45' 0.068(13) 0.082(9) 0.101(14) 0.014(11) 0.018(13) 0.021(11)
C46 0.111(5) 0.088(4) 0.036(3) 0.000(3) 0.012(3) 0.012(4)
C47 0.143(9) 0.098(9) 0.042(5) 0.006(7) 0.026(6) 0.029(7)
C48 0.099(10) 0.112(7) 0.060(6) 0.025(6) 0.008(8) 0.032(7)
C49 0.126(9) 0.127(10) 0.049(6) -0.030(7) -0.006(6) -0.012(8)
C47' 0.119(15) 0.100(8) 0.038(10) 0.034(9) 0.005(15) 0.024(11)
C48' 0.132(12) 0.114(13) 0.035(11) -0.006(12) 0.011(10) 0.016(13)
C49' 0.111(9) 0.112(14) 0.056(12) -0.020(13) -0.016(11) 0.010(11)
C50 0.035(3) 0.024(3) 0.032(3) 0.001(2) 0.002(2) 0.003(2)
C51 0.056(4) 0.029(3) 0.090(5) 0.011(3) -0.028(3) -0.006(3)
C52 0.052(4) 0.040(3) 0.083(5) 0.012(3) -0.031(3) 0.001(3)
C53 0.040(3) 0.028(3) 0.030(3) 0.003(2) -0.002(2) 0.001(2)
C54 0.046(3) 0.031(3) 0.089(5) 0.004(3) -0.005(3) -0.009(2)
C55 0.037(3) 0.036(3) 0.089(5) 0.010(3) -0.017(3) -0.002(2)
C56 0.050(3) 0.034(3) 0.040(3) 0.005(2) -0.004(3) -0.002(2)
C57 0.121(7) 0.175(9) 0.168(8) 0.009(8) 0.107(7) 0.060(7)
Cl1 0.150(5) 0.229(7) 0.215(6) 0.096(5) 0.045(4) 0.058(4)
Cl2 0.120(3) 0.065(2) 0.106(3) -0.0254(18) 0.022(2) -0.0015(18)
Cl3 0.096(3) 0.154(4) 0.147(5) -0.002(4) 0.025(3) -0.011(3)
C57' 0.182(11) 0.208(11) 0.217(11) -0.012(12) 0.092(12) 0.080(11)
Cl1' 0.157(9) 0.212(8) 0.310(14) 0.059(9) 0.007(9) -0.020(7)
Cl2' 0.195(9) 0.190(9) 0.248(11) 0.041(9) 0.062(9) 0.000(8)
Cl3' 0.211(11) 0.299(12) 0.239(15) 0.018(12) 0.057(9) 0.056(10)

loop_
_atom_type_symbol
_atom_type_description
_atom_type_scat_dispersion_real
_atom_type_scat_dispersion_imag
_atom_type_scat_source
C C 0.0033 0.0016 'International Tables Vol C Tables 4.2.6.8 and 6.1.1.4'
H H 0.0000 0.0000 'International Tables Vol C Tables 4.2.6.8 and 6.1.1.4'
N N 0.0061 0.0033 'International Tables Vol C Tables 4.2.6.8 and 6.1.1.4'
Ni Ni 0.3393 1.1124 'International Tables Vol C Tables 4.2.6.8 and 6.1.1.4'
Cl Cl 0.1484 0.1585 'International Tables Vol C Tables 4.2.6.8 and 6.1.1.4'

loop_
_geom_angle_atom_site_label_1
_geom_angle_atom_site_label_2
_geom_angle_atom_site_label_3
_geom_angle
_geom_angle_site_symmetry_1
_geom_angle_site_symmetry_3
_geom_angle_publ_flag
N2 Ni1 N4 178.35(16) . . ?
N2 Ni1 N3 89.79(15) . . ?
N4 Ni1 N3 89.92(15) . . ?
N2 Ni1 N1 90.09(15) . . ?
N4 Ni1 N1 90.23(15) . . ?
N3 Ni1 N1 179.00(16) . . ?
C4 N1 C1 105.2(4) . . ?
C4 N1 Ni1 127.1(3) . . ?
C1 N1 Ni1 127.6(3) . . ?
C6 N2 C9 105.0(3) . . ?
C6 N2 Ni1 127.9(3) . . ?
C9 N2 Ni1 127.1(3) . . ?
C11 N3 C14 105.1(4) . . ?
C11 N3 Ni1 127.2(3) . . ?
C14 N3 Ni1 127.6(3) . . ?
C19 N4 C16 104.5(3) . . ?
C19 N4 Ni1 127.9(3) . . ?
C16 N4 Ni1 127.5(3) . . ?
C20 C1 N1 124.6(4) . . ?
C20 C1 C2 125.5(4) . . ?
N1 C1 C2 109.7(4) . . ?
C3 C2 C1 107.4(4) . . ?
C3 C2 H2 126.3 . . ?
C1 C2 H2 126.3 . . ?
C2 C3 C4 108.0(4) . . ?
C2 C3 H3 126.0 . . ?
C4 C3 H3 126.0 . . ?
C5 C4 N1 125.2(4) . . ?
C5 C4 C3 125.0(4) . . ?
N1 C4 C3 109.6(4) . . ?
C4 C5 C6 121.8(4) . . ?
C4 C5 C29 118.6(4) . . ?
C6 C5 C29 119.1(4) . . ?
N2 C6 C5 124.3(4) . . ?
N2 C6 C7 110.2(4) . . ?
C5 C6 C7 125.0(4) . . ?
C8 C7 C6 107.9(4) . . ?
C8 C7 H7 126.1 . . ?
C6 C7 H7 126.1 . . ?
C7 C8 C9 107.3(4) . . ?
C7 C8 H8 126.4 . . ?
C9 C8 H8 126.4 . . ?
C10 C9 N2 125.5(4) . . ?
C10 C9 C8 124.4(4) . . ?
N2 C9 C8 109.6(4) . . ?
C9 C10 C11 120.8(4) . . ?
C9 C10 C36 119.3(4) . . ?
C11 C10 C36 119.7(4) . . ?
N3 C11 C10 125.1(4) . . ?
N3 C11 C12 109.8(4) . . ?
C10 C11 C12 124.8(4) . . ?
C13 C12 C11 107.2(4) . . ?
C13 C12 H12 126.4 . . ?
C11 C12 H12 126.4 . . ?
C12 C13 C14 107.4(4) . . ?
C12 C13 H13 126.3 . . ?
C14 C13 H13 126.3 . . ?
C15 C14 N3 124.7(4) . . ?
C15 C14 C13 124.0(4) . . ?
N3 C14 C13 110.5(4) . . ?
C14 C15 C16 122.0(4) . . ?
C14 C15 C50 118.7(4) . . ?
C16 C15 C50 118.9(4) . . ?
C15 C16 N4 124.5(4) . . ?
C15 C16 C17 125.0(4) . . ?
N4 C16 C17 110.2(4) . . ?
C18 C17 C16 107.3(4) . . ?
C18 C17 H17 126.3 . . ?
C16 C17 H17 126.3 . . ?
C17 C18 C19 107.6(4) . . ?
C17 C18 H18 126.2 . . ?
C19 C18 H18 126.2 . . ?
N4 C19 C20 125.1(4) . . ?
N4 C19 C18 110.4(4) . . ?
C20 C19 C18 123.9(4) . . ?
C1 C20 C19 121.7(4) . . ?
C1 C20 C21 120.6(4) . . ?
C19 C20 C21 117.1(4) . . ?
C22 C21 C26 118.1(5) . . ?
C22 C21 C20 120.9(4) . . ?
C26 C21 C20 120.8(4) . . ?
C21 C22 C23 121.4(5) . . ?
C21 C22 H22 119.3 . . ?
C23 C22 H22 119.3 . . ?
C22 C23 C24 120.1(5) . . ?
C22 C23 H23 120.0 . . ?
C24 C23 H23 120.0 . . ?
C25 C24 C23 118.8(5) . . ?
C25 C24 C27 119.8(5) . . ?
C23 C24 C27 121.3(5) . . ?
C26 C25 C24 120.6(5) . . ?
C26 C25 H25 119.7 . . ?
C24 C25 H25 119.7 . . ?
C25 C26 C21 121.0(5) . . ?
C25 C26 H26 119.5 . . ?
C21 C26 H26 119.5 . . ?
C28 C27 C24 178.1(8) . . ?
C27 C28 H28 180.0 . . ?
C30 C29 C34 117.5(4) . . ?
C30 C29 C5 122.2(4) . . ?
C34 C29 C5 120.2(4) . . ?
C29 C30 C31 121.6(5) . . ?
C29 C30 H30 119.2 . . ?
C31 C30 H30 119.2 . . ?
C32 C31 C30 120.6(5) . . ?
C32 C31 H31 119.7 . . ?
C30 C31 H31 119.7 . . ?
C31 C32 C33 118.2(5) . . ?
C31 C32 C35 120.0(4) . . ?
C33 C32 C35 121.7(5) . . ?
C32 C33 C34 120.8(5) . . ?
C32 C33 H33 119.6 . . ?
C34 C33 H33 119.6 . . ?
C29 C34 C33 121.0(5) . . ?
C29 C34 H34 119.5 . . ?
C33 C34 H34 119.5 . . ?
N6 C35 C32 178.6(6) . . ?
C41 C36 C37 119.9(5) . . ?
C41 C36 C10 120.6(4) . . ?
C37 C36 C10 119.5(4) . . ?
C38 C37 C36 120.8(5) . . ?
C38 C37 H37 119.6 . . ?
C36 C37 H37 119.6 . . ?
C39 C38 C37 117.5(5) . . ?
C39 C38 C42 122.3(5) . . ?
C37 C38 C42 120.1(5) . . ?
C38 C39 C40 123.6(5) . . ?
C38 C39 H39 118.2 . . ?
C40 C39 H39 118.2 . . ?
C39 C40 C41 117.2(5) . . ?
C39 C40 C46 124.0(5) . . ?
C41 C40 C46 118.8(6) . . ?
C36 C41 C40 121.0(5) . . ?
C36 C41 H41 119.5 . . ?
C40 C41 H41 119.5 . . ?
C44 C42 C45 109.4(6) . . ?
C44 C42 C38 110.3(5) . . ?
C45 C42 C38 112.4(6) . . ?
C43' C42 C38 112.0(19) . . ?
C44 C42 C43 108.8(7) . . ?
C45 C42 C43 106.5(7) . . ?
C38 C42 C43 109.3(6) . . ?
C43' C42 C44' 101(3) . . ?
C38 C42 C44' 113(2) . . ?
C43' C42 C45' 123(3) . . ?
C38 C42 C45' 98.6(18) . . ?
C44' C42 C45' 110(3) . . ?
C42 C43 H43A 109.5 . . ?
C42 C43 H43B 109.5 . . ?
H43A C43 H43B 109.5 . . ?
C42 C43 H43C 109.5 . . ?
H43A C43 H43C 109.5 . . ?
H43B C43 H43C 109.5 . . ?
C42 C44 H44A 109.5 . . ?
C42 C44 H44B 109.5 . . ?
H44A C44 H44B 109.5 . . ?
C42 C44 H44C 109.5 . . ?
H44A C44 H44C 109.5 . . ?
H44B C44 H44C 109.5 . . ?
C42 C45 H45A 109.5 . . ?
C42 C45 H45B 109.5 . . ?
H45A C45 H45B 109.5 . . ?
C42 C45 H45C 109.5 . . ?
H45A C45 H45C 109.5 . . ?
H45B C45 H45C 109.5 . . ?
C42 C43' H43D 109.5 . . ?
C42 C43' H43E 109.5 . . ?
H43D C43' H43E 109.5 . . ?
C42 C43' H43F 109.5 . . ?
H43D C43' H43F 109.5 . . ?
H43E C43' H43F 109.5 . . ?
C42 C44' H44D 109.5 . . ?
C42 C44' H44E 109.5 . . ?
H44D C44' H44E 109.5 . . ?
C42 C44' H44F 109.5 . . ?
H44D C44' H44F 109.5 . . ?
H44E C44' H44F 109.5 . . ?
C42 C45' H45D 109.5 . . ?
C42 C45' H45E 109.5 . . ?
H45D C45' H45E 109.5 . . ?
C42 C45' H45F 109.5 . . ?
H45D C45' H45F 109.5 . . ?
H45E C45' H45F 109.5 . . ?
C48 C46 C47 108.2(9) . . ?
C48 C46 C40 109.8(9) . . ?
C47 C46 C40 112.8(8) . . ?
C40 C46 C47' 102.6(18) . . ?
C48 C46 C49 108.2(9) . . ?
C47 C46 C49 109.5(8) . . ?
C40 C46 C49 108.2(7) . . ?
C40 C46 C48' 109.3(16) . . ?
C47' C46 C48' 118(2) . . ?
C40 C46 C49' 109.7(15) . . ?
C47' C46 C49' 106(2) . . ?
C48' C46 C49' 111(2) . . ?
C46 C47 H47A 109.5 . . ?
C46 C47 H47B 109.5 . . ?
H47A C47 H47B 109.5 . . ?
C46 C47 H47C 109.5 . . ?
H47A C47 H47C 109.5 . . ?
H47B C47 H47C 109.5 . . ?
C46 C48 H48A 109.5 . . ?
C46 C48 H48B 109.5 . . ?
H48A C48 H48B 109.5 . . ?
C46 C48 H48C 109.5 . . ?
H48A C48 H48C 109.5 . . ?
H48B C48 H48C 109.5 . . ?
C46 C49 H49A 109.5 . . ?
C46 C49 H49B 109.5 . . ?
H49A C49 H49B 109.5 . . ?
C46 C49 H49C 109.5 . . ?
H49A C49 H49C 109.5 . . ?
H49B C49 H49C 109.5 . . ?
C46 C47' H47D 109.5 . . ?
C46 C47' H47E 109.5 . . ?
H47D C47' H47E 109.5 . . ?
C46 C47' H47F 109.5 . . ?
H47D C47' H47F 109.5 . . ?
H47E C47' H47F 109.5 . . ?
C46 C48' H48D 109.5 . . ?
C46 C48' H48E 109.5 . . ?
H48D C48' H48E 109.5 . . ?
C46 C48' H48F 109.5 . . ?
H48D C48' H48F 109.5 . . ?
H48E C48' H48F 109.5 . . ?
C46 C49' H49D 109.5 . . ?
C46 C49' H49E 109.5 . . ?
H49D C49' H49E 109.5 . . ?
C46 C49' H49F 109.5 . . ?
H49D C49' H49F 109.5 . . ?
H49E C49' H49F 109.5 . . ?
C51 C50 C55 118.5(4) . . ?
C51 C50 C15 120.9(4) . . ?
C55 C50 C15 120.5(4) . . ?
C50 C51 C52 121.2(5) . . ?
C50 C51 H51 119.4 . . ?
C52 C51 H51 119.4 . . ?
C53 C52 C51 119.4(5) . . ?
C53 C52 H52 120.3 . . ?
C51 C52 H52 120.3 . . ?
C54 C53 C52 120.2(5) . . ?
C54 C53 C56 119.4(4) . . ?
C52 C53 C56 120.5(5) . . ?
C53 C54 C55 120.2(5) . . ?
C53 C54 H54 119.9 . . ?
C55 C54 H54 119.9 . . ?
C50 C55 C54 120.4(5) . . ?
C50 C55 H55 119.8 . . ?
C54 C55 H55 119.8 . . ?
N7 C56 C53 178.4(6) . . ?
Cl1 C57 Cl3 115.1(10) . . ?
Cl1 C57 Cl2 103.1(7) . . ?
Cl3 C57 Cl2 103.6(8) . . ?
Cl1 C57 H57 111.5 . . ?
Cl3 C57 H57 111.5 . . ?
Cl2 C57 H57 111.5 . . ?
Cl2' C57' Cl3' 80.1(18) . . ?
Cl2' C57' Cl1' 81.7(18) . . ?
Cl3' C57' Cl1' 81.7(19) . . ?
Cl2' C57' H57' 131.3 . . ?
Cl3' C57' H57' 131.3 . . ?
Cl1' C57' H57' 131.3 . . ?

loop_
_geom_bond_atom_site_label_1
_geom_bond_atom_site_label_2
_geom_bond_distance
_geom_bond_site_symmetry_2
_geom_bond_publ_flag
Ni1 N2 1.914(3) . ?
Ni1 N4 1.915(4) . ?
Ni1 N3 1.917(4) . ?
Ni1 N1 1.922(4) . ?
N1 C4 1.388(5) . ?
N1 C1 1.392(6) . ?
N2 C6 1.380(5) . ?
N2 C9 1.395(6) . ?
N3 C11 1.384(6) . ?
N3 C14 1.386(5) . ?
N4 C19 1.384(6) . ?
N4 C16 1.389(5) . ?
N6 C35 1.148(6) . ?
N7 C56 1.142(6) . ?
C1 C20 1.391(6) . ?
C1 C2 1.425(6) . ?
C2 C3 1.342(7) . ?
C2 H2 0.9500 . ?
C3 C4 1.421(6) . ?
C3 H3 0.9500 . ?
C4 C5 1.384(6) . ?
C5 C6 1.389(6) . ?
C5 C29 1.496(6) . ?
C6 C7 1.421(6) . ?
C7 C8 1.339(7) . ?
C7 H7 0.9500 . ?
C8 C9 1.431(6) . ?
C8 H8 0.9500 . ?
C9 C10 1.374(6) . ?
C10 C11 1.391(6) . ?
C10 C36 1.491(6) . ?
C11 C12 1.438(6) . ?
C12 C13 1.349(7) . ?
C12 H12 0.9500 . ?
C13 C14 1.419(7) . ?
C13 H13 0.9500 . ?
C14 C15 1.384(6) . ?
C15 C16 1.388(6) . ?
C15 C50 1.489(6) . ?
C16 C17 1.426(6) . ?
C17 C18 1.338(7) . ?
C17 H17 0.9500 . ?
C18 C19 1.421(6) . ?
C18 H18 0.9500 . ?
C19 C20 1.392(6) . ?
C20 C21 1.489(6) . ?
C21 C22 1.375(7) . ?
C21 C26 1.390(7) . ?
C22 C23 1.382(7) . ?
C22 H22 0.9500 . ?
C23 C24 1.390(8) . ?
C23 H23 0.9500 . ?
C24 C25 1.381(8) . ?
C24 C27 1.457(8) . ?
C25 C26 1.376(7) . ?
C25 H25 0.9500 . ?
C26 H26 0.9500 . ?
C27 C28 1.165(8) . ?
C28 H28 0.9500 . ?
C29 C30 1.359(7) . ?
C29 C34 1.363(7) . ?
C30 C31 1.372(7) . ?
C30 H30 0.9500 . ?
C31 C32 1.354(7) . ?
C31 H31 0.9500 . ?
C32 C33 1.365(7) . ?
C32 C35 1.443(7) . ?
C33 C34 1.372(7) . ?
C33 H33 0.9500 . ?
C34 H34 0.9500 . ?
C36 C41 1.382(7) . ?
C36 C37 1.400(7) . ?
C37 C38 1.392(7) . ?
C37 H37 0.9500 . ?
C38 C39 1.385(8) . ?
C38 C42 1.539(8) . ?
C39 C40 1.394(8) . ?
C39 H39 0.9500 . ?
C40 C41 1.401(7) . ?
C40 C46 1.541(8) . ?
C41 H41 0.9500 . ?
C42 C44 1.504(9) . ?
C42 C45 1.526(11) . ?
C42 C43' 1.53(6) . ?
C42 C43 1.554(12) . ?
C42 C44' 1.60(5) . ?
C42 C45' 1.70(5) . ?
C43 H43A 0.9800 . ?
C43 H43B 0.9800 . ?
C43 H43C 0.9800 . ?
C44 H44A 0.9800 . ?
C44 H44B 0.9800 . ?
C44 H44C 0.9800 . ?
C45 H45A 0.9800 . ?
C45 H45B 0.9800 . ?
C45 H45C 0.9800 . ?
C43' H43D 0.9800 . ?
C43' H43E 0.9800 . ?
C43' H43F 0.9800 . ?
C44' H44D 0.9800 . ?
C44' H44E 0.9800 . ?
C44' H44F 0.9800 . ?
C45' H45D 0.9800 . ?
C45' H45E 0.9800 . ?
C45' H45F 0.9800 . ?
C46 C48 1.517(17) . ?
C46 C47 1.531(14) . ?
C46 C47' 1.55(4) . ?
C46 C49 1.553(15) . ?
C46 C48' 1.56(4) . ?
C46 C49' 1.60(4) . ?
C47 H47A 0.9800 . ?
C47 H47B 0.9800 . ?
C47 H47C 0.9800 . ?
C48 H48A 0.9800 . ?
C48 H48B 0.9800 . ?
C48 H48C 0.9800 . ?
C49 H49A 0.9800 . ?
C49 H49B 0.9800 . ?
C49 H49C 0.9800 . ?
C47' H47D 0.9800 . ?
C47' H47E 0.9800 . ?
C47' H47F 0.9800 . ?
C48' H48D 0.9800 . ?
C48' H48E 0.9800 . ?
C48' H48F 0.9800 . ?
C49' H49D 0.9800 . ?
C49' H49E 0.9800 . ?
C49' H49F 0.9800 . ?
C50 C51 1.355(7) . ?
C50 C55 1.383(7) . ?
C51 C52 1.395(7) . ?
C51 H51 0.9500 . ?
C52 C53 1.368(7) . ?
C52 H52 0.9500 . ?
C53 C54 1.352(7) . ?
C53 C56 1.447(7) . ?
C54 C55 1.389(7) . ?
C54 H54 0.9500 . ?
C55 H55 0.9500 . ?
C57 Cl1 1.750(12) . ?
C57 Cl3 1.802(14) . ?
C57 Cl2 1.813(12) . ?
C57 H57 1.0000 . ?
C57' Cl2' 1.95(4) . ?
C57' Cl3' 1.98(4) . ?
C57' Cl1' 2.03(4) . ?
C57' H57' 1.0000 . ?
